data_2107622
loop_
_publ_author_name
'Madsen, Solveig R.'
'Moggach, Stephen A.'
'Overgaard, Jacob'
'Brummerstedt Iversen, Bo'

_publ_section_title
;
 Anisotropic compressibility of the coordination polymer emim[Mn(btc)]
;
_journal_coeditor_code BM5080
_journal_issue 3
_journal_name_full 'Acta Crystallographica Section B'
_journal_page_first 389
_journal_page_last 394
_journal_paper_doi 10.1107/S2052520616005515
_journal_volume 72
_journal_year 2016
_chemical_formula_moiety 'C9 H3 Mn O6, C6 H11 N2'
_chemical_formula_sum 'C15 H14 Mn N2 O6'
_chemical_formula_weight 373.22
_chemical_name_systematic
;
 ?
;
_space_group_crystal_system orthorhombic
_space_group_IT_number 61
_space_group_name_Hall '-P 2ac 2ab'
_space_group_name_H-M_alt 'P b c a'
_symmetry_space_group_name_Hall '-P 2ac 2ab'
_symmetry_space_group_name_H-M 'P b c a'
_atom_sites_solution_hydrogens geom
_atom_sites_solution_primary direct
_atom_sites_solution_secondary difmap
_audit_creation_method
;
  Olex2 1.2
  (compiled Apr 23 2013 17:59:47, GUI svn.r4466)
;
_cell_angle_alpha 90
_cell_angle_beta 90
_cell_angle_gamma 90
_cell_formula_units_Z 8
_cell_length_a 14.6480(9)
_cell_length_b 12.4006(10)
_cell_length_c 16.6062(10)
_cell_measurement_pressure 30E4(16)
_cell_measurement_reflns_used 3493
_cell_measurement_temperature 296(2)
_cell_measurement_theta_max 3.23
_cell_measurement_theta_min 24.67
_cell_volume 3016.4(4)
_computing_cell_refinement 'Bruker SAINT'
_computing_data_collection 'Bruker APEX2'
_computing_data_reduction 'Bruker SAINT'
_computing_molecular_graphics
;
O. V. Dolomanov, L. J. Bourhis, R. J. Gildea, J. A. K. Howard and H. Puschmann,
OLEX2: a complete structure solution, refinement and analysis program.
J. Appl. Cryst. (2009). 42, 339-341.
;
_computing_publication_material
;
O. V. Dolomanov, L. J. Bourhis, R. J. Gildea, J. A. K. Howard and H. Puschmann,
OLEX2: a complete structure solution, refinement and analysis program.
J. Appl. Cryst. (2009). 42, 339-341.
;
_computing_structure_refinement
;
XL, G.M. Sheldrick, Acta Cryst.
(2008). A64, 112-122
;
_diffrn_ambient_temperature 296.15
_diffrn_measured_fraction_theta_full 0.642
_diffrn_measured_fraction_theta_max 0.676
_diffrn_measurement_device_type 'Bruker APEX-II CCD'
_diffrn_measurement_method '\f and \w scans'
_diffrn_radiation_monochromator graphite
_diffrn_radiation_type MoK\a
_diffrn_radiation_wavelength 0.71073
_diffrn_reflns_av_R_equivalents 0.0929
_diffrn_reflns_limit_h_max 16
_diffrn_reflns_limit_h_min -15
_diffrn_reflns_limit_k_max 12
_diffrn_reflns_limit_k_min -12
_diffrn_reflns_limit_l_max 18
_diffrn_reflns_limit_l_min -18
_diffrn_reflns_number 9608
_diffrn_reflns_theta_full 25.242
_diffrn_reflns_theta_max 24.754
_diffrn_reflns_theta_min 3.230
_exptl_absorpt_coefficient_mu 0.911
_exptl_absorpt_correction_T_max 0.7451
_exptl_absorpt_correction_T_min 0.6115
_exptl_absorpt_correction_type multi-scan
_exptl_absorpt_process_details SADABS
_exptl_crystal_colour colorless
_exptl_crystal_density_diffrn 1.644
_exptl_crystal_density_method 'not measured'
_exptl_crystal_description prismatic
_exptl_crystal_F_000 1528
_exptl_crystal_size_max 0.1
_exptl_crystal_size_mid 0.08
_exptl_crystal_size_min 0.08
_refine_diff_density_max 0.389
_refine_diff_density_min -0.394
_refine_ls_extinction_method none
_refine_ls_goodness_of_fit_ref 1.069
_refine_ls_hydrogen_treatment constr
_refine_ls_matrix_type full
_refine_ls_number_parameters 174
_refine_ls_number_reflns 1748
_refine_ls_number_restraints 244
_refine_ls_restrained_S_all 1.027
_refine_ls_R_factor_all 0.1068
_refine_ls_R_factor_gt 0.0621
_refine_ls_shift/su_max 0.000
_refine_ls_shift/su_mean 0.000
_refine_ls_structure_factor_coef Fsqd
_refine_ls_weighting_details 'w=1/[\s^2^(Fo^2^)+(0.0536P)^2^+10.6604P] where P=(Fo^2^+2Fc^2^)/3'
_refine_ls_weighting_scheme calc
_refine_ls_wR_factor_gt 0.1333
_refine_ls_wR_factor_ref 0.1504
_reflns_number_gt 1146
_reflns_number_total 1748
_reflns_threshold_expression 'I > 2\s(I)'
_cod_data_source_file bm5080sup1.cif
_cod_data_source_block mn6b08s1_0.3GPa
_cod_database_code 2107622

loop_
_space_group_symop_operation_xyz
'x, y, z'
'-x+1/2, -y, z+1/2'
'-x, y+1/2, -z+1/2'
'x+1/2, -y+1/2, -z'
'-x, -y, -z'
'x-1/2, y, -z-1/2'
'x, -y-1/2, z-1/2'
'-x-1/2, y-1/2, z'

loop_
_atom_site_type_symbol
_atom_site_label
_atom_site_fract_x
_atom_site_fract_y
_atom_site_fract_z
_atom_site_U_iso_or_equiv
_atom_site_adp_type
_atom_site_calc_flag
_atom_site_occupancy
Mn Mn1 0.60520(7) 0.48195(9) 0.57808(6) 0.0251(4) Uani d 1
O O5 0.7098(3) 0.4803(5) 0.4834(3) 0.0505(16) Uani d 1
O O6 0.7001(3) 0.6299(5) 0.5508(3) 0.0451(15) Uani d 1
O O3 0.5952(3) 0.3443(4) 0.6655(3) 0.0414(13) Uani d 1
O O2 0.4990(3) 0.5802(4) 0.6262(3) 0.0323(13) Uani d 1
C C6 0.3491(4) 0.7817(6) 0.5405(4) 0.0263(17) Uiso d 1
H H6 0.3458 0.7561 0.4879 0.032 Uiso calc 1
C C12 0.3454(6) 0.2373(9) 0.7733(6) 0.077(3) Uani d 1
H H12 0.3265 0.1669 0.7831 0.092 Uiso calc 1
C C10 0.3894(8) 0.2121(10) 0.6276(8) 0.110(4) Uani d 1
H H10A 0.3318 0.1822 0.6113 0.166 Uiso calc 1
H H10B 0.4321 0.1548 0.6370 0.166 Uiso calc 1
H H10C 0.4122 0.2584 0.5858 0.166 Uiso calc 1
C C13 0.3455(6) 0.3178(9) 0.8279(7) 0.083(3) Uani d 1
H H13 0.3267 0.3141 0.8813 0.100 Uiso calc 1
C C14 0.3902(8) 0.5120(10) 0.8268(8) 0.119(4) Uani d 1
H H14A 0.3310 0.5457 0.8342 0.143 Uiso calc 1
H H14B 0.4265 0.5578 0.7920 0.143 Uiso calc 1
N N1 0.3771(4) 0.2746(7) 0.7018(6) 0.072(2) Uani d 1
O O1 0.5232(3) 0.3805(4) 0.5025(3) 0.0311(12) Uani d 1
C C9 0.7329(5) 0.5753(7) 0.4949(5) 0.0318(19) Uiso d 1
C C4 0.6950(4) 0.4109(6) 0.8593(4) 0.0253(17) Uiso d 1
H H4 0.7256 0.4737 0.8450 0.030 Uiso calc 1
C C8 0.6372(5) 0.3995(6) 0.7173(4) 0.0273(18) Uiso d 1
C C5 0.7023(4) 0.3716(6) 0.9373(4) 0.0260(17) Uiso d 1
C C7 0.4633(4) 0.6362(6) 0.5710(4) 0.0222(16) Uiso d 1
O O4 0.6742(3) 0.4860(4) 0.7007(3) 0.0406(14) Uani d 1
C C15 0.4374(9) 0.4992(13) 0.9079(9) 0.155(6) Uani d 1
H H15A 0.4968 0.4682 0.9001 0.232 Uiso calc 1
H H15B 0.4017 0.4529 0.9418 0.232 Uiso calc 1
H H15C 0.4435 0.5686 0.9330 0.232 Uiso calc 1
N N2 0.3785(5) 0.4046(7) 0.7890(6) 0.082(2) Uani d 1
C C11 0.3978(6) 0.3780(8) 0.7132(7) 0.076(3) Uani d 1
H H11 0.4218 0.4241 0.6745 0.091 Uiso calc 1
C C2 0.5929(4) 0.2674(6) 0.8252(4) 0.0234(17) Uiso d 1
H H2 0.5579 0.2316 0.7869 0.028 Uiso calc 1
C C1 0.4054(4) 0.7296(6) 0.5961(4) 0.0212(17) Uiso d 1
C C3 0.6427(4) 0.3577(6) 0.8030(4) 0.0249(17) Uiso d 1

loop_
_atom_site_aniso_label
_atom_site_aniso_U_11
_atom_site_aniso_U_22
_atom_site_aniso_U_33
_atom_site_aniso_U_12
_atom_site_aniso_U_13
_atom_site_aniso_U_23
Mn1 0.0291(6) 0.0272(8) 0.0190(6) 0.0011(5) 0.0027(5) 0.0008(6)
O5 0.060(4) 0.040(4) 0.052(3) -0.024(3) 0.026(3) -0.012(3)
O6 0.059(4) 0.041(4) 0.036(3) -0.010(2) 0.023(2) -0.003(3)
O3 0.053(4) 0.042(4) 0.029(3) -0.011(2) -0.007(2) 0.007(2)
O2 0.039(3) 0.037(4) 0.022(3) 0.010(2) -0.003(2) -0.001(2)
C12 0.048(5) 0.061(6) 0.120(7) 0.003(4) -0.004(5) 0.050(4)
C10 0.099(10) 0.097(9) 0.135(7) 0.009(7) 0.005(6) 0.021(6)
C13 0.048(6) 0.075(6) 0.125(6) 0.003(4) -0.004(5) 0.041(5)
C14 0.080(9) 0.085(7) 0.192(10) -0.010(6) 0.004(7) 0.008(6)
N1 0.038(5) 0.060(5) 0.117(6) 0.005(3) -0.001(4) 0.047(4)
O1 0.038(3) 0.033(4) 0.023(3) 0.000(2) 0.002(2) -0.005(2)
O4 0.047(3) 0.039(4) 0.037(3) -0.010(2) -0.004(2) 0.014(3)
C15 0.092(10) 0.193(16) 0.179(11) 0.039(9) 0.005(7) -0.047(9)
N2 0.039(5) 0.071(5) 0.137(6) 0.000(3) 0.003(4) 0.033(4)
C11 0.030(5) 0.065(5) 0.134(6) 0.003(4) 0.001(5) 0.048(4)

loop_
_atom_type_symbol
_atom_type_description
_atom_type_scat_dispersion_real
_atom_type_scat_dispersion_imag
_atom_type_scat_source
C C 0.0033 0.0016 'International Tables Vol C Tables 4.2.6.8 and 6.1.1.4'
H H 0.0000 0.0000 'International Tables Vol C Tables 4.2.6.8 and 6.1.1.4'
N N 0.0061 0.0033 'International Tables Vol C Tables 4.2.6.8 and 6.1.1.4'
O O 0.0106 0.0060 'International Tables Vol C Tables 4.2.6.8 and 6.1.1.4'
Mn Mn 0.3368 0.7283 'International Tables Vol C Tables 4.2.6.8 and 6.1.1.4'

loop_
_geom_angle_atom_site_label_1
_geom_angle_atom_site_label_2
_geom_angle_atom_site_label_3
_geom_angle_site_symmetry_1
_geom_angle_site_symmetry_3
_geom_angle
O5 Mn1 O6 . . 56.99(18)
O5 Mn1 O3 . . 120.1(2)
O5 Mn1 C9 . . 28.4(2)
O5 Mn1 C8 . . 120.9(2)
O5 Mn1 O4 . . 109.4(2)
O6 Mn1 C9 . . 28.6(2)
O6 Mn1 C8 . . 112.1(2)
O3 Mn1 O6 . . 139.27(19)
O3 Mn1 C9 . . 136.8(2)
O3 Mn1 C8 . . 29.3(2)
O3 Mn1 O4 . . 57.78(18)
O2 Mn1 O5 . . 141.6(2)
O2 Mn1 O6 . . 93.34(19)
O2 Mn1 O3 . . 98.32(19)
O2 Mn1 O1 . . 98.41(18)
O2 Mn1 C9 . . 118.0(2)
O2 Mn1 C8 . . 91.3(2)
O2 Mn1 O4 . . 88.62(18)
O1 Mn1 O5 . . 88.04(18)
O1 Mn1 O6 . . 132.62(18)
O1 Mn1 O3 . . 84.05(18)
O1 Mn1 C9 . . 110.7(2)
O1 Mn1 C8 . . 113.3(2)
O1 Mn1 O4 . . 141.82(19)
C8 Mn1 C9 . . 121.6(2)
O4 Mn1 O6 . . 83.82(19)
O4 Mn1 C9 . . 98.4(2)
O4 Mn1 C8 . . 28.64(19)
C9 O5 Mn1 . . 94.1(4)
C9 O6 Mn1 . . 87.0(5)
C8 O3 Mn1 . . 89.8(5)
C7 O2 Mn1 . . 110.1(4)
C5 C6 C1 3_656 . 120.9(7)
C13 C12 N1 . . 109.6(10)
N2 C13 C12 . . 105.7(11)
N2 C14 C15 . . 109.5(11)
C12 N1 C10 . . 126.6(10)
C11 N1 C12 . . 106.3(10)
C11 N1 C10 . . 127.0(10)
C7 O1 Mn1 5_666 . 125.4(4)
O5 C9 Mn1 . . 57.4(4)
O5 C9 O6 . . 121.7(7)
O5 C9 C5 . 2_664 119.5(7)
O6 C9 Mn1 . . 64.4(4)
O6 C9 C5 . 2_664 118.7(8)
C5 C9 Mn1 2_664 . 172.2(5)
C3 C4 C5 . . 120.6(7)
O3 C8 Mn1 . . 60.8(4)
O3 C8 C3 . . 118.8(7)
O4 C8 Mn1 . . 62.2(4)
O4 C8 O3 . . 122.3(7)
O4 C8 C3 . . 118.9(7)
C3 C8 Mn1 . . 171.7(5)
C6 C5 C9 3_646 2_665 121.7(6)
C4 C5 C6 . 3_646 119.0(6)
C4 C5 C9 . 2_665 119.3(7)
O2 C7 C1 . . 117.3(6)
O1 C7 O2 5_666 . 123.4(6)
O1 C7 C1 5_666 . 119.2(6)
C8 O4 Mn1 . . 89.2(4)
C13 N2 C14 . . 123.9(11)
C11 N2 C13 . . 109.3(11)
C11 N2 C14 . . 126.8(10)
N1 C11 N2 . . 109.1(10)
C3 C2 C1 . 3_646 120.9(6)
C6 C1 C7 . . 120.6(6)
C2 C1 C6 3_656 . 118.5(7)
C2 C1 C7 3_656 . 120.9(6)
C4 C3 C8 . . 120.2(7)
C4 C3 C2 . . 119.9(6)
C2 C3 C8 . . 119.9(6)

loop_
_geom_bond_atom_site_label_1
_geom_bond_atom_site_label_2
_geom_bond_site_symmetry_2
_geom_bond_distance
Mn1 O5 . 2.195(5)
Mn1 O6 . 2.346(5)
Mn1 O3 . 2.245(5)
Mn1 O2 . 2.131(5)
Mn1 O1 . 2.145(5)
Mn1 C9 . 2.597(8)
Mn1 C8 . 2.571(7)
Mn1 O4 . 2.274(5)
O5 C9 . 1.240(9)
O6 C9 . 1.245(8)
O3 C8 . 1.260(8)
O2 C7 . 1.263(8)
C6 C5 3_656 1.394(9)
C6 C1 . 1.397(9)
C12 C13 . 1.349(10)
C12 N1 . 1.357(10)
C10 N1 . 1.467(11)
C13 N2 . 1.346(10)
C14 C15 . 1.523(13)
C14 N2 . 1.481(12)
N1 C11 . 1.330(11)
O1 C7 5_666 1.253(7)
C9 C5 2_664 1.500(9)
C4 C5 . 1.388(9)
C4 C3 . 1.378(9)
C8 O4 . 1.233(8)
C8 C3 . 1.516(9)
C5 C6 3_646 1.394(9)
C5 C9 2_665 1.500(9)
C7 O1 5_666 1.253(7)
C7 C1 . 1.495(9)
N2 C11 . 1.331(11)
C2 C1 3_646 1.388(8)
C2 C3 . 1.387(9)
C1 C2 3_656 1.388(8)

_cod_database_fobs_code 2107622
